data_2005738
loop_
_publ_author_name
'Nastopoulos, V.'
'Athanassopoulos, C.'
'Papaioannou, D.'
'Gavuzzo, E.'

_publ_section_title (<i>S</i>),(<i>E</i>)-5-Methoxycarbonyl-2-triphenylmethylaminohex-4-en-4-olide
_journal_issue 12
_journal_name_full 'Acta Crystallographica Section C'
_journal_page_first 3227
_journal_page_last 3229
_journal_paper_doi 10.1107/S0108270196011158
_journal_volume 52
_journal_year 1996
_chemical_formula_moiety 'C27 H25 N O4'
_chemical_formula_sum 'C27 H25 N O4'
_chemical_formula_weight 427.48
_chemical_melting_point 405
_chemical_name_systematic (S),(E)-5-Methoxycarbonyl-2-triphenylmethylaminohex-4-en-4-olide
_space_group_IT_number 19
_symmetry_cell_setting orthorhombic
_symmetry_space_group_name_Hall 'P 2ac 2ab'
_symmetry_space_group_name_H-M 'P 21 21 21'
_audit_creation_method SHELXL
_cell_angle_alpha 90.00
_cell_angle_beta 90.00
_cell_angle_gamma 90.00
_cell_formula_units_Z 4
_cell_length_a 10.806(1)
_cell_length_b 21.947(4)
_cell_length_c 9.614(4)
_cell_measurement_reflns_used 25
_cell_measurement_temperature 293(2)
_cell_measurement_theta_max 24.4
_cell_measurement_theta_min 15.4
_cell_volume 2280.0(11)
_computing_cell_refinement TEXSAN
_computing_data_collection 'TEXSAN (Molecular Structure Corporation, 1985)'
_computing_data_reduction TEXSAN
_computing_molecular_graphics 'PLATON (Spek, 1990)'
_computing_publication_material SHELXL93
_computing_structure_refinement 'SHELXL93 (Sheldrick, 1993)'
_computing_structure_solution 'SIR92 (Altomare et al., 1994)'
_diffrn_ambient_temperature 293(2)
_diffrn_measurement_device 'Rigaku AFC5R diffractometer'
_diffrn_measurement_method '\w--2\q scans'
_diffrn_radiation_monochromator graphite
_diffrn_radiation_source 'normal-focus rotating anode'
_diffrn_radiation_type CuK\a
_diffrn_radiation_wavelength 1.5418
_diffrn_reflns_av_R_equivalents 0.0000
_diffrn_reflns_av_sigmaI/netI 9.0405
_diffrn_reflns_limit_h_max 12
_diffrn_reflns_limit_h_min 0
_diffrn_reflns_limit_k_max 25
_diffrn_reflns_limit_k_min 0
_diffrn_reflns_limit_l_max 11
_diffrn_reflns_limit_l_min 0
_diffrn_reflns_number 2069
_diffrn_reflns_theta_max 62.08
_diffrn_reflns_theta_min 4.03
_diffrn_standards_decay_% 8.3
_diffrn_standards_interval_count 147
_diffrn_standards_number 3
_exptl_absorpt_coefficient_mu 0.672
_exptl_absorpt_correction_type none
_exptl_crystal_colour colourless
_exptl_crystal_density_diffrn 1.245
_exptl_crystal_density_meas ?
_exptl_crystal_description prism
_exptl_crystal_F_000 904
_exptl_crystal_size_max 0.32
_exptl_crystal_size_mid 0.27
_exptl_crystal_size_min 0.16
_refine_diff_density_max 0.13
_refine_diff_density_min -0.13
_refine_ls_abs_structure_details 'Flack (1983)'
_refine_ls_abs_structure_Flack 0.5(4)
_refine_ls_extinction_coef 0.0080(5)
_refine_ls_extinction_method SHELXL93
_refine_ls_goodness_of_fit_all 1.045
_refine_ls_goodness_of_fit_obs 1.075
_refine_ls_matrix_type full
_refine_ls_number_parameters 298
_refine_ls_number_reflns 2069
_refine_ls_number_restraints 0
_refine_ls_restrained_S_all 1.045
_refine_ls_restrained_S_obs 1.075
_refine_ls_R_factor_all 0.0406
_refine_ls_R_factor_obs 0.0347
_refine_ls_shift/esd_max -0.001
_refine_ls_shift/esd_mean 0.000
_refine_ls_structure_factor_coef Fsqd
_refine_ls_weighting_details 'w = 1/[\s^2^(Fo^2^)+(0.0488P)^2^+0.3013P] where P=(Fo^2^+2Fc^2^)/3'
_refine_ls_weighting_scheme calc
_refine_ls_wR_factor_all 0.0977
_refine_ls_wR_factor_obs 0.0963
_reflns_number_observed 1925
_reflns_number_total 2069
_reflns_observed_criterion >2sigma(I)
_cod_data_source_file bm1098.cif
_cod_data_source_block d26
_cod_depositor_comments
;
The following automatic conversions were performed:

'_exptl_crystal_density_meas' value 'not measured' was changed to '?'
- the value is perceived as not measured.

Automatic conversion script
Id: cif_fix_values 3008 2015-01-20 13:52:24Z robertas 

The following automatic conversions were performed:

'_refine_ls_weighting_scheme' value 'calc w =
1/[\s^2^(Fo^2^)+(0.0488P)^2^+0.3013P] where P=(Fo^2^+2Fc^2^)/3' was
changed to 'calc'. New tag '_refine_ls_weighting_details' was
created. The value of the new tag was set to 'w =
1/[\s^2^(Fo^2^)+(0.0488P)^2^+0.3013P] where P=(Fo^2^+2Fc^2^)/3'.

Automatic conversion script
Id: cif_fix_values 3143 2015-03-26 13:38:13Z robertas 
;
_cod_database_code 2005738

loop_
_symmetry_equiv_pos_as_xyz
'x, y, z'
'-x+1/2, -y, z+1/2'
'x+1/2, -y+1/2, -z'
'-x, y+1/2, -z+1/2'

loop_
_atom_site_aniso_label
_atom_site_aniso_U_11
_atom_site_aniso_U_22
_atom_site_aniso_U_33
_atom_site_aniso_U_12
_atom_site_aniso_U_13
_atom_site_aniso_U_23
C1 0.0379(13) 0.058(2) 0.0478(15) 0.0007(12) -0.0017(12) -0.0091(13)
C2 0.0354(12) 0.0458(13) 0.0461(13) 0.0033(10) -0.0004(11) -0.0045(11)
C3 0.0384(12) 0.0547(14) 0.0438(13) 0.0057(12) -0.0041(12) -0.0041(12)
C4 0.0385(12) 0.0461(13) 0.0437(13) 0.0003(11) -0.0054(12) 0.0007(11)
O1 0.0352(9) 0.0740(12) 0.0440(9) 0.0041(9) -0.0041(8) -0.0086(9)
O2 0.0470(11) 0.106(2) 0.0449(11) 0.0051(11) -0.0090(9) -0.0129(11)
C5 0.0425(13) 0.0506(13) 0.0476(14) 0.0045(12) 0.0025(12) 0.0054(12)
C6 0.0413(15) 0.091(2) 0.061(2) 0.0058(15) 0.0047(14) -0.004(2)
C7 0.0523(15) 0.0461(13) 0.0478(15) 0.0050(12) 0.0053(13) 0.0018(12)
O3 0.0763(15) 0.0868(14) 0.0640(13) 0.0201(13) 0.0054(13) -0.0256(12)
O4 0.0571(11) 0.0677(11) 0.0508(11) 0.0064(9) -0.0110(10) -0.0129(9)
C8 0.079(2) 0.087(2) 0.061(2) 0.000(2) -0.021(2) -0.016(2)
N1 0.0353(10) 0.0429(11) 0.0502(12) 0.0054(9) -0.0018(10) -0.0018(11)
C9 0.0368(12) 0.0470(13) 0.0451(13) 0.0068(11) -0.0020(11) -0.0031(12)
C10 0.0410(13) 0.0571(14) 0.0483(14) 0.0131(12) -0.0019(12) 0.0020(12)
C11 0.051(2) 0.074(2) 0.054(2) 0.003(2) -0.0069(14) -0.005(2)
C12 0.065(2) 0.119(3) 0.051(2) 0.000(2) -0.009(2) -0.013(2)
C13 0.083(3) 0.130(3) 0.053(2) 0.017(3) -0.005(2) 0.022(2)
C14 0.089(3) 0.088(2) 0.065(2) 0.022(2) 0.005(2) 0.025(2)
C15 0.070(2) 0.060(2) 0.059(2) 0.016(2) 0.003(2) 0.0080(14)
C16 0.0390(13) 0.0457(13) 0.0479(14) 0.0057(11) -0.0014(11) -0.0063(12)
C17 0.0395(13) 0.062(2) 0.062(2) 0.0009(13) -0.0050(14) 0.0106(14)
C18 0.057(2) 0.068(2) 0.068(2) -0.0054(15) 0.001(2) 0.011(2)
C19 0.051(2) 0.071(2) 0.083(2) -0.0108(15) 0.010(2) 0.000(2)
C20 0.0376(14) 0.083(2) 0.084(2) 0.0018(15) -0.006(2) 0.000(2)
C21 0.0387(13) 0.069(2) 0.064(2) 0.0061(13) -0.0065(13) 0.002(2)
C22 0.0482(14) 0.0450(13) 0.0459(14) 0.0016(12) 0.0080(12) -0.0010(12)
C23 0.057(2) 0.0487(14) 0.068(2) 0.0087(13) 0.006(2) -0.0014(14)
C24 0.085(2) 0.0462(15) 0.080(2) 0.013(2) 0.031(2) 0.002(2)
C25 0.095(3) 0.054(2) 0.063(2) -0.007(2) 0.016(2) -0.016(2)
C26 0.079(2) 0.076(2) 0.061(2) -0.009(2) 0.003(2) -0.018(2)
C27 0.056(2) 0.059(2) 0.052(2) 0.0017(13) 0.0007(15) -0.0093(14)

loop_
_atom_site_label
_atom_site_occupancy
_atom_site_fract_x
_atom_site_fract_y
_atom_site_fract_z
_atom_site_U_iso_or_equiv
_atom_site_thermal_displace_type
_atom_site_calc_flag
_atom_site_refinement_flags
_atom_site_type_symbol
C1 1 0.2494(2) 0.87783(12) 0.8303(3) 0.0480(6) Uani d . C
C2 1 0.3717(2) 0.86548(11) 0.8999(3) 0.0424(6) Uani d . C
H2 1 0.3793(2) 0.82125(11) 0.9110(3) 0.078(2) Uiso calc R H
C3 1 0.3549(2) 0.89287(12) 1.0453(3) 0.0456(6) Uani d . C
H3A 1 0.3849(2) 0.86515(12) 1.1162(3) 0.078(2) Uiso calc R H
H3B 1 0.3989(2) 0.93122(12) 1.0534(3) 0.078(2) Uiso calc R H
C4 1 0.2178(2) 0.90238(11) 1.0589(3) 0.0428(6) Uani d . C
O1 1 0.1619(2) 0.88950(9) 0.9314(2) 0.0511(5) Uani d . O
O2 1 0.2211(2) 0.87788(11) 0.7111(2) 0.0660(6) Uani d . O
C5 1 0.1453(2) 0.92178(11) 1.1612(3) 0.0469(6) Uani d . C
C6 1 0.0066(3) 0.9251(2) 1.1488(3) 0.0644(8) Uani d . C
H6A 1 -0.0304(3) 0.8952(9) 1.2089(23) 0.128(10) Uiso calc R H
H6B 1 -0.0173(3) 0.9171(13) 1.0544(7) 0.128(10) Uiso calc R H
H6C 1 -0.0211(4) 0.9650(5) 1.1753(28) 0.128(10) Uiso calc R H
C7 1 0.1978(3) 0.94558(12) 1.2907(3) 0.0488(6) Uani d . C
O3 1 0.1431(2) 0.97763(10) 1.3707(2) 0.0757(7) Uani d . O
O4 1 0.3155(2) 0.92932(9) 1.3097(2) 0.0585(5) Uani d . O
C8 1 0.3779(3) 0.9497(2) 1.4328(3) 0.0756(10) Uani d . C
H8A 1 0.4613(3) 0.9346(2) 1.4327(3) 0.078(2) Uiso calc R H
H8B 1 0.3353(3) 0.9346(2) 1.5134(3) 0.078(2) Uiso calc R H
H8C 1 0.3789(3) 0.9934(2) 1.4349(3) 0.078(2) Uiso calc R H
N1 1 0.4749(2) 0.88568(10) 0.8152(2) 0.0428(5) Uani d . N
H1 1 0.4938(27) 0.9228(13) 0.8324(29) 0.051(8) Uiso d . H
C9 1 0.5906(2) 0.84913(11) 0.8212(3) 0.0429(6) Uani d . C
C10 1 0.6184(2) 0.83265(12) 0.9738(3) 0.0488(6) Uani d . C
C11 1 0.6601(3) 0.8775(2) 1.0646(3) 0.0596(7) Uani d . C
H11 1 0.6805(3) 0.9158(2) 1.0300(3) 0.078(2) Uiso calc R H
C12 1 0.6716(3) 0.8661(2) 1.2056(3) 0.0786(11) Uani d . C
H12 1 0.7011(3) 0.8964(2) 1.2644(3) 0.078(2) Uiso calc R H
C13 1 0.6395(4) 0.8099(2) 1.2595(4) 0.0889(12) Uani d . C
H13 1 0.6456(4) 0.8025(2) 1.3545(4) 0.078(2) Uiso calc R H
C14 1 0.5984(4) 0.7652(2) 1.1710(4) 0.0806(11) Uani d . C
H14 1 0.5770(4) 0.7272(2) 1.2064(4) 0.078(2) Uiso calc R H
C15 1 0.5885(3) 0.77609(14) 1.0296(3) 0.0629(8) Uani d . C
H15 1 0.5615(3) 0.74510(14) 0.9711(3) 0.078(2) Uiso calc R H
C16 1 0.6924(2) 0.88774(11) 0.7522(3) 0.0442(6) Uani d . C
C17 1 0.6643(2) 0.92185(12) 0.6352(3) 0.0543(7) Uani d . C
H17 1 0.5825(2) 0.92414(12) 0.6056(3) 0.078(2) Uiso calc R H
C18 1 0.7539(3) 0.95237(15) 0.5617(3) 0.0646(8) Uani d . C
H18 1 0.7323(3) 0.97511(15) 0.4838(3) 0.078(2) Uiso calc R H
C19 1 0.8756(3) 0.94934(15) 0.6034(4) 0.0682(9) Uani d . C
H19 1 0.9368(3) 0.96968(15) 0.5536(4) 0.078(2) Uiso calc R H
C20 1 0.9055(3) 0.91604(15) 0.7189(4) 0.0680(9) Uani d . C
H20 1 0.9875(3) 0.91399(15) 0.7480(4) 0.078(2) Uiso calc R H
C21 1 0.8154(2) 0.88548(14) 0.7929(3) 0.0573(7) Uani d . C
H21 1 0.8375(2) 0.86303(14) 0.8711(3) 0.078(2) Uiso calc R H
C22 1 0.5772(3) 0.79220(11) 0.7280(3) 0.0464(6) Uani d . C
C23 1 0.6781(3) 0.75346(12) 0.7138(3) 0.0581(7) Uani d . C
H23 1 0.7495(3) 0.76051(12) 0.7655(3) 0.078(2) Uiso calc R H
C24 1 0.6732(4) 0.70419(13) 0.6229(4) 0.0706(10) Uani d . C
H24 1 0.7424(4) 0.67947(13) 0.6117(4) 0.078(2) Uiso calc R H
C25 1 0.5681(4) 0.69187(15) 0.5502(3) 0.0705(9) Uani d . C
H25 1 0.5644(4) 0.65813(15) 0.4919(3) 0.078(2) Uiso calc R H
C26 1 0.4679(4) 0.7296(2) 0.5638(3) 0.0718(9) Uani d . C
H26 1 0.3960(4) 0.7214(2) 0.5141(3) 0.078(2) Uiso calc R H
C27 1 0.4724(3) 0.78001(13) 0.6511(3) 0.0554(7) Uani d . C
H27 1 0.4043(3) 0.80571(13) 0.6576(3) 0.078(2) Uiso calc R H

loop_
_atom_type_symbol
_atom_type_description
_atom_type_scat_dispersion_real
_atom_type_scat_dispersion_imag
_atom_type_scat_source
C C 0.0181 0.0091 'International Tables Vol C Tables 4.2.6.8 and 6.1.1.4'
H H 0.0000 0.0000 'International Tables Vol C Tables 4.2.6.8 and 6.1.1.4'
N N 0.0311 0.0180 'International Tables Vol C Tables 4.2.6.8 and 6.1.1.4'
O O 0.0492 0.0322 'International Tables Vol C Tables 4.2.6.8 and 6.1.1.4'

loop_
_geom_angle_atom_site_label_1
_geom_angle_atom_site_label_2
_geom_angle_atom_site_label_3
_geom_angle
_geom_angle_publ_flag
O2 C1 O1 120.3(2) ?
O2 C1 C2 131.0(2) ?
O1 C1 C2 108.7(2) yes
N1 C2 C1 111.7(2) ?
N1 C2 C3 118.9(2) ?
C1 C2 C3 103.4(2) yes
N1 C2 H2 107.44(13) ?
C1 C2 H2 107.44(14) ?
C3 C2 H2 107.44(14) ?
C4 C3 C2 104.5(2) yes
C4 C3 H3A 110.8(2) ?
C2 C3 H3A 110.84(13) ?
C4 C3 H3B 110.84(14) ?
C2 C3 H3B 110.84(14) ?
H3A C3 H3B 108.9 ?
C5 C4 O1 117.4(2) yes
C5 C4 C3 133.8(2) yes
O1 C4 C3 108.8(2) yes
C1 O1 C4 111.1(2) yes
C4 C5 C7 121.0(2) yes
C4 C5 C6 123.0(3) yes
C7 C5 C6 115.8(2) yes
C5 C6 H6A 109.5(2) ?
C5 C6 H6B 109.5(2) ?
H6A C6 H6B 109.5 ?
C5 C6 H6C 109.5(2) ?
H6A C6 H6C 109.5 ?
H6B C6 H6C 109.5 ?
O3 C7 O4 122.7(3) ?
O3 C7 C5 124.3(3) ?
O4 C7 C5 113.0(2) ?
C7 O4 C8 118.6(2) ?
O4 C8 H8A 109.5(2) ?
O4 C8 H8B 109.5(2) ?
H8A C8 H8B 109.5 ?
O4 C8 H8C 109.5(2) ?
H8A C8 H8C 109.5 ?
H8B C8 H8C 109.5 ?
C2 N1 C9 117.4(2) yes
C2 N1 H1 111.5(19) ?
C9 N1 H1 108.(2) ?
N1 C9 C16 106.7(2) ?
N1 C9 C10 109.1(2) ?
C16 C9 C10 113.6(2) ?
N1 C9 C22 109.6(2) ?
C16 C9 C22 105.2(2) ?
C10 C9 C22 112.4(2) ?
C11 C10 C15 117.7(3) ?
C11 C10 C9 119.7(3) ?
C15 C10 C9 122.1(3) ?
C12 C11 C10 121.1(3) ?
C12 C11 H11 119.5(2) ?
C10 C11 H11 119.5(2) ?
C13 C12 C11 120.4(4) ?
C13 C12 H12 119.8(2) ?
C11 C12 H12 119.8(2) ?
C14 C13 C12 119.1(3) ?
C14 C13 H13 120.4(2) ?
C12 C13 H13 120.4(2) ?
C13 C14 C15 120.7(4) ?
C13 C14 H14 119.7(2) ?
C15 C14 H14 119.7(2) ?
C14 C15 C10 121.0(3) ?
C14 C15 H15 119.5(2) ?
C10 C15 H15 119.5(2) ?
C17 C16 C21 117.3(3) ?
C17 C16 C9 119.4(2) ?
C21 C16 C9 123.0(2) ?
C18 C17 C16 121.8(3) ?
C18 C17 H17 119.1(2) ?
C16 C17 H17 119.1(2) ?
C17 C18 C19 120.0(3) ?
C17 C18 H18 120.0(2) ?
C19 C18 H18 120.0(2) ?
C20 C19 C18 119.1(3) ?
C20 C19 H19 120.4(2) ?
C18 C19 H19 120.4(2) ?
C19 C20 C21 120.8(3) ?
C19 C20 H20 119.6(2) ?
C21 C20 H20 119.6(2) ?
C20 C21 C16 120.9(3) ?
C20 C21 H21 119.5(2) ?
C16 C21 H21 119.5(2) ?
C27 C22 C23 118.3(2) ?
C27 C22 C9 123.0(2) ?
C23 C22 C9 118.6(2) ?
C22 C23 C24 120.5(3) ?
C22 C23 H23 119.8(2) ?
C24 C23 H23 119.8(2) ?
C25 C24 C23 120.6(3) ?
C25 C24 H24 119.7(2) ?
C23 C24 H24 119.7(2) ?
C24 C25 C26 119.4(3) ?
C24 C25 H25 120.3(2) ?
C26 C25 H25 120.3(2) ?
C25 C26 C27 120.8(3) ?
C25 C26 H26 119.6(2) ?
C27 C26 H26 119.6(2) ?
C22 C27 C26 120.5(3) ?
C22 C27 H27 119.8(2) ?
C26 C27 H27 119.8(2) ?

loop_
_geom_bond_atom_site_label_1
_geom_bond_atom_site_label_2
_geom_bond_distance
_geom_bond_publ_flag
C1 O2 1.186(3) yes
C1 O1 1.380(3) yes
C1 C2 1.506(4) yes
C2 N1 1.450(3) yes
C2 C3 1.532(4) yes
C2 H2 0.98 ?
C3 C4 1.502(3) yes
C3 H3A 0.97 ?
C3 H3B 0.97 ?
C4 C5 1.328(4) yes
C4 O1 1.395(3) yes
C5 C7 1.465(4) yes
C5 C6 1.506(4) yes
C6 H6A 0.96 ?
C6 H6B 0.96 ?
C6 H6C 0.96 ?
C7 O3 1.198(3) yes
C7 O4 1.333(3) ?
O4 C8 1.434(4) ?
C8 H8A 0.96 ?
C8 H8B 0.96 ?
C8 H8C 0.96 ?
N1 C9 1.486(3) ?
N1 H1 0.86(3) ?
C9 C16 1.539(4) ?
C9 C10 1.541(4) ?
C9 C22 1.544(4) ?
C10 C11 1.390(4) ?
C10 C15 1.390(4) ?
C11 C12 1.384(5) ?
C11 H11 0.93 ?
C12 C13 1.381(6) ?
C12 H12 0.93 ?
C13 C14 1.373(6) ?
C13 H13 0.93 ?
C14 C15 1.384(5) ?
C14 H14 0.93 ?
C15 H15 0.93 ?
C16 C17 1.385(4) ?
C16 C21 1.386(4) ?
C17 C18 1.373(4) ?
C17 H17 0.93 ?
C18 C19 1.377(4) ?
C18 H18 0.93 ?
C19 C20 1.368(5) ?
C19 H19 0.93 ?
C20 C21 1.379(4) ?
C20 H20 0.93 ?
C21 H21 0.93 ?
C22 C27 1.378(4) ?
C22 C23 1.390(4) ?
C23 C24 1.392(4) ?
C23 H23 0.93 ?
C24 C25 1.360(5) ?
C24 H24 0.93 ?
C25 C26 1.370(5) ?
C25 H25 0.93 ?
C26 C27 1.389(4) ?
C26 H26 0.93 ?
C27 H27 0.93 ?

loop_
_geom_torsion_atom_site_label_1
_geom_torsion_atom_site_label_2
_geom_torsion_atom_site_label_3
_geom_torsion_atom_site_label_4
_geom_torsion
_geom_torsion_publ_flag
O2 C1 C2 N1 33.1(4) yes
O1 C1 C2 N1 -148.1(2) ?
O2 C1 C2 C3 162.1(3) ?
O1 C1 C2 C3 -19.1(3) ?
N1 C2 C3 C4 139.4(2) yes
C1 C2 C3 C4 15.0(3) yes
C2 C3 C4 C5 176.4(3) ?
C2 C3 C4 O1 -6.6(3) ?
O2 C1 O1 C4 -165.1(3) ?
C2 C1 O1 C4 15.9(3) ?
C5 C4 O1 C1 171.9(2) yes
C3 C4 O1 C1 -5.6(3) ?
O1 C4 C5 C7 -170.1(2) ?
C3 C4 C5 C7 6.7(5) ?
O1 C4 C5 C6 5.4(4) yes
C3 C4 C5 C6 -177.8(3) yes
C4 C5 C7 O3 159.9(3) yes
C6 C5 C7 O3 -16.0(4) ?
C4 C5 C7 O4 -18.4(4) ?
C6 C5 C7 O4 165.8(2) ?
O3 C7 O4 C8 1.7(4) ?
C5 C7 O4 C8 -180.0(2) ?
C1 C2 N1 C9 -145.8(2) ?
C3 C2 N1 C9 94.0(3) ?
C2 N1 C9 C16 -166.7(2) ?
C2 N1 C9 C10 -43.6(3) ?
C2 N1 C9 C22 79.8(3) ?
N1 C9 C10 C11 -72.4(3) ?
C16 C9 C10 C11 46.5(3) ?
C22 C9 C10 C11 165.8(2) ?
N1 C9 C10 C15 99.1(3) ?
C16 C9 C10 C15 -142.0(3) ?
C22 C9 C10 C15 -22.7(4) ?
C15 C10 C11 C12 0.2(4) ?
C9 C10 C11 C12 172.1(3) ?
C10 C11 C12 C13 -1.2(5) ?
C11 C12 C13 C14 1.3(6) ?
C12 C13 C14 C15 -0.3(6) ?
C13 C14 C15 C10 -0.8(6) ?
C11 C10 C15 C14 0.9(5) ?
C9 C10 C15 C14 -170.9(3) ?
N1 C9 C16 C17 -39.0(3) ?
C10 C9 C16 C17 -159.3(2) ?
C22 C9 C16 C17 77.4(3) ?
N1 C9 C16 C21 147.8(3) ?
C10 C9 C16 C21 27.6(4) ?
C22 C9 C16 C21 -95.8(3) ?
C21 C16 C17 C18 0.0(4) ?
C9 C16 C17 C18 -173.6(3) ?
C16 C17 C18 C19 0.3(5) ?
C17 C18 C19 C20 -0.5(5) ?
C18 C19 C20 C21 0.4(5) ?
C19 C20 C21 C16 -0.1(5) ?
C17 C16 C21 C20 -0.1(4) ?
C9 C16 C21 C20 173.2(3) ?
N1 C9 C22 C27 1.1(3) ?
C16 C9 C22 C27 -113.3(3) ?
C10 C9 C22 C27 122.6(3) ?
N1 C9 C22 C23 176.9(2) ?
C16 C9 C22 C23 62.4(3) ?
C10 C9 C22 C23 -61.6(3) ?
C27 C22 C23 C24 0.8(4) ?
C9 C22 C23 C24 -175.2(2) ?
C22 C23 C24 C25 -2.4(5) ?
C23 C24 C25 C26 2.1(5) ?
C24 C25 C26 C27 -0.2(5) ?
C23 C22 C27 C26 1.1(4) ?
C9 C22 C27 C26 176.9(3) ?
C25 C26 C27 C22 -1.4(5) ?

loop_
_cod_related_entry_id
_cod_related_entry_database
_cod_related_entry_code
1 ChemSpider 21186633
